data_7219695
loop_
_publ_author_name
'Zhang, Lina'
'Zhang, Chao'
'Zhang, Bin'
'Du, Chenxia'
'Hou, Hongwei'

_publ_section_title
;
 Two series of pH-dependent lanthanide complexes showing solvent-induced
 single crystal to single crystal transformation, sorption and
 luminescence properties
;
_journal_issue 14
_journal_name_full CrystEngComm
_journal_page_first 2837
_journal_paper_doi 10.1039/C5CE00263J
_journal_volume 17
_journal_year 2015
_chemical_formula_sum 'C78 H71 Ho2 N3 O25'
_chemical_formula_weight 1780.22
_chemical_name_systematic
; 
 ? 
;
_space_group_IT_number 14
_symmetry_cell_setting monoclinic
_symmetry_space_group_name_Hall '-P 2ybc'
_symmetry_space_group_name_H-M 'P 1 21/c 1'
_atom_sites_solution_hydrogens geom
_atom_sites_solution_primary direct
_atom_sites_solution_secondary difmap
_audit_creation_method SHELXL-97
_audit_update_record
;
2015-01-16 deposited with the CCDC.
2015-03-02 downloaded from the CCDC.
;
_cell_angle_alpha 90.00
_cell_angle_beta 107.15(3)
_cell_angle_gamma 90.00
_cell_formula_units_Z 4
_cell_length_a 14.042(3)
_cell_length_b 29.367(6)
_cell_length_c 18.456(4)
_cell_measurement_reflns_used 11322
_cell_measurement_temperature 291(2)
_cell_measurement_theta_max 29.1123
_cell_measurement_theta_min 2.9012
_cell_volume 7272(3)
_computing_structure_refinement 'SHELXL-97 (Sheldrick, 1997)'
_computing_structure_solution 'SHELXS-97 (Sheldrick, 1990)'
_diffrn_ambient_temperature 291(2)
_diffrn_detector_area_resol_mean 16.2312
_diffrn_measured_fraction_theta_full 0.999
_diffrn_measured_fraction_theta_max 0.999
_diffrn_measurement_device_type 'Xcalibur, Eos, Gemini'
_diffrn_measurement_method '\w scans'
_diffrn_radiation_monochromator graphite
_diffrn_radiation_source 'Enhance (Mo) X-ray Source'
_diffrn_radiation_type MoK\a
_diffrn_radiation_wavelength 0.71073
_diffrn_reflns_av_R_equivalents 0.0793
_diffrn_reflns_av_sigmaI/netI 0.0689
_diffrn_reflns_limit_h_max 17
_diffrn_reflns_limit_h_min -17
_diffrn_reflns_limit_k_max 36
_diffrn_reflns_limit_k_min -36
_diffrn_reflns_limit_l_max 22
_diffrn_reflns_limit_l_min -23
_diffrn_reflns_number 73874
_diffrn_reflns_theta_full 26.37
_diffrn_reflns_theta_max 26.37
_diffrn_reflns_theta_min 2.06
_exptl_absorpt_coefficient_mu 2.245
_exptl_absorpt_correction_T_max 0.8067
_exptl_absorpt_correction_T_min 0.6624
_exptl_absorpt_correction_type multi-scan
_exptl_absorpt_process_details
;
CrysAlisPro, Agilent Technologies,
Version 1.171.36.21 (release 14-08-2012 CrysAlis171 .NET)
(compiled Sep 14 2012,17:21:16)
Empirical absorption correction using spherical harmonics,
 implemented in SCALE3 ABSPACK scaling algorithm.
;
_exptl_crystal_colour 'pale yellow'
_exptl_crystal_density_diffrn 1.624
_exptl_crystal_density_method 'not measured'
_exptl_crystal_description prism
_exptl_crystal_F_000 3568
_exptl_crystal_size_max 0.20
_exptl_crystal_size_mid 0.20
_exptl_crystal_size_min 0.10
_refine_diff_density_max 1.177
_refine_diff_density_min -0.803
_refine_diff_density_rms 0.126
_refine_ls_extinction_method none
_refine_ls_goodness_of_fit_ref 1.168
_refine_ls_hydrogen_treatment noref
_refine_ls_matrix_type full
_refine_ls_number_parameters 996
_refine_ls_number_reflns 14866
_refine_ls_number_restraints 113
_refine_ls_restrained_S_all 1.170
_refine_ls_R_factor_all 0.0824
_refine_ls_R_factor_gt 0.0686
_refine_ls_shift/su_max 0.012
_refine_ls_shift/su_mean 0.003
_refine_ls_structure_factor_coef Fsqd
_refine_ls_weighting_details 'calc w=1/[\s^2^(Fo^2^)+(0.0483P)^2^+15.4132P] where P=(Fo^2^+2Fc^2^)/3'
_refine_ls_weighting_scheme calc
_refine_ls_wR_factor_gt 0.1334
_refine_ls_wR_factor_ref 0.1402
_reflns_number_gt 13024
_reflns_number_total 14866
_reflns_threshold_expression >2sigma(I)
_cod_data_source_file c5ce00263j2.cif
_cod_data_source_block Ho-p21c
_cod_depositor_comments 'Adding full bibliography for 7219688--7219700.cif.'
_cod_original_cell_volume 7273(3)
_cod_original_sg_symbol_H-M P2(1)/c
_cod_database_code 7219695

loop_
_symmetry_equiv_pos_as_xyz
'x, y, z'
'-x, y+1/2, -z+1/2'
'-x, -y, -z'
'x, -y-1/2, z-1/2'

loop_
_atom_site_label
_atom_site_type_symbol
_atom_site_fract_x
_atom_site_fract_y
_atom_site_fract_z
_atom_site_U_iso_or_equiv
_atom_site_adp_type
_atom_site_occupancy
_atom_site_symmetry_multiplicity
_atom_site_calc_flag
_atom_site_refinement_flags
_atom_site_disorder_assembly
_atom_site_disorder_group
Ho1 Ho 0.313267(15) 0.755724(7) 0.679560(12) 0.02323(5) Uani 1 1 d . . .
Ho2 Ho 0.173406(15) 0.828645(7) 0.827627(13) 0.02489(6) Uani 1 1 d . . .
O1 O 0.2984(3) 0.68397(11) 0.61254(19) 0.0376(10) Uani 1 1 d . . .
O2 O 0.4123(2) 0.68667(11) 0.72276(18) 0.0335(9) Uani 1 1 d . . .
O4 O 0.6912(3) 0.33413(11) 0.82134(19) 0.0368(10) Uani 1 1 d . . .
O5 O 0.7490(3) 0.37457(11) 0.7412(2) 0.0388(10) Uani 1 1 d . . .
O6 O 0.7281(3) 0.46076(12) 0.7334(2) 0.0587(11) Uani 1 1 d . C .
H6 H 0.7519 0.4358 0.7287 0.088 Uiso 1 1 calc R . .
O7 O 0.1753(3) 0.75084(11) 0.8366(2) 0.0372(10) Uani 1 1 d . . .
O8 O 0.2402(2) 0.71433(11) 0.75692(19) 0.0362(9) Uani 1 1 d . . .
O9 O 0.2466(2) 0.62553(11) 0.7734(2) 0.0448(10) Uani 1 1 d DU . .
O10 O 0.1640(3) 0.89829(12) 0.8921(2) 0.0410(10) Uani 1 1 d . . .
O11 O 0.0613(3) 0.89356(11) 0.7763(2) 0.0395(10) Uani 1 1 d . . .
O12 O -0.0493(3) 0.96085(12) 0.7159(2) 0.0408(10) Uani 1 1 d . . .
H12 H -0.0189 0.9368 0.7182 0.061 Uiso 1 1 calc R . .
O13 O 0.1134(3) 0.80426(13) 0.7058(2) 0.0462(11) Uani 1 1 d . . .
O14 O 0.1419(3) 0.75960(13) 0.6179(2) 0.0443(11) Uani 1 1 d . . .
O16 O 0.3436(2) 0.81720(13) 0.8770(2) 0.0428(11) Uani 1 1 d . . .
O17 O 0.4059(2) 0.77617(12) 0.80065(19) 0.0369(10) Uani 1 1 d U . .
O18 O 0.5909(3) 0.75750(14) 0.8359(2) 0.0508(12) Uani 1 1 d DU . .
O19 O 0.4678(3) 0.76721(14) 0.6595(2) 0.0497(11) Uani 1 1 d U . .
O20W O 0.2869(3) 0.77545(12) 0.54527(19) 0.0435(11) Uani 1 1 d . . .
H20A H 0.3470 0.7796 0.5309 0.065 Uiso 1 1 d R . .
H20B H 0.2517 0.8035 0.5308 0.065 Uiso 1 1 d R . .
O21W O 0.1951(3) 0.80635(12) 0.95843(19) 0.0412(10) Uani 1 1 d . . .
H21A H 0.2384 0.8251 0.9934 0.062 Uiso 1 1 d R . .
H21B H 0.2212 0.7773 0.9687 0.062 Uiso 1 1 d R . .
O22W O 0.0137(3) 0.81268(13) 0.8454(2) 0.0520(12) Uani 1 1 d . . .
H22A H -0.0090 0.7866 0.8255 0.078 Uiso 1 1 d R . .
H22B H -0.0285 0.8336 0.8234 0.078 Uiso 1 1 d R . .
O23 O 0.8334(3) 0.64733(18) 0.3050(3) 0.0818(17) Uani 1 1 d . . .
O24 O 0.2141(8) 0.6369(2) -0.0032(6) 0.160(4) Uiso 0.793(10) 1 d PD A 1
O25 O 0.4241(11) 0.7929(6) 0.4645(9) 0.175(5) Uani 0.519(9) 1 d PU B 1
N1 N 0.6306(3) 0.77201(18) 0.6659(3) 0.0482(14) Uani 1 1 d . . .
N2 N 0.7303(4) 0.58850(19) 0.3074(3) 0.0650(17) Uani 1 1 d . . .
N3 N 0.1409(4) 0.57687(17) 0.0230(3) 0.094(2) Uiso 1 1 d D A .
C1 C 0.3699(3) 0.66508(16) 0.6620(3) 0.0295(12) Uani 1 1 d . . .
C2 C 0.4057(3) 0.61845(16) 0.6493(3) 0.0294(12) Uani 1 1 d . . .
C3 C 0.3562(4) 0.59481(17) 0.5858(3) 0.0369(14) Uani 1 1 d . . .
H3 H 0.3013 0.6078 0.5508 0.044 Uiso 1 1 calc R . .
C4 C 0.3876(4) 0.55080(17) 0.5727(3) 0.0361(14) Uani 1 1 d . . .
C5 C 0.3355(4) 0.5261(2) 0.5063(3) 0.0475(17) Uani 1 1 d . . .
H5 H 0.2834 0.5400 0.4698 0.057 Uiso 1 1 calc R . .
C6 C 0.3613(5) 0.4823(2) 0.4957(4) 0.0579(19) Uani 1 1 d . . .
H6A H 0.3239 0.4655 0.4543 0.070 Uiso 1 1 calc R . .
C7 C 0.4439(5) 0.46332(19) 0.5474(3) 0.0543(18) Uani 1 1 d . . .
H7 H 0.4628 0.4339 0.5391 0.065 Uiso 1 1 calc R . .
C8 C 0.4979(4) 0.48615(17) 0.6096(3) 0.0429(15) Uani 1 1 d . . .
H8 H 0.5533 0.4721 0.6425 0.051 Uiso 1 1 calc R . .
C9 C 0.4722(4) 0.53093(17) 0.6260(3) 0.0360(13) Uani 1 1 d . . .
C10 C 0.5250(4) 0.55628(16) 0.6911(3) 0.0333(13) Uani 1 1 d . . .
C12 C 0.6196(4) 0.53815(15) 0.7454(3) 0.0349(13) Uani 1 1 d . . .
H12A H 0.6461 0.5613 0.7835 0.042 Uiso 1 1 calc R . .
H12B H 0.6677 0.5338 0.7176 0.042 Uiso 1 1 calc R . .
C13 C 0.6122(3) 0.49380(15) 0.7863(3) 0.0296(12) Uani 1 1 d . C .
C14 C 0.5477(4) 0.49053(16) 0.8321(3) 0.0393(14) Uani 1 1 d . . .
C15 C 0.4794(8) 0.5277(4) 0.8376(6) 0.0373(17) Uani 0.498(5) 1 d PU C 1
H15 H 0.4869 0.5561 0.8175 0.045 Uiso 0.498(5) 1 calc PR C 1
C16 C 0.4061(10) 0.5219(4) 0.8710(7) 0.058(3) Uani 0.498(5) 1 d P C 1
H16 H 0.3712 0.5472 0.8800 0.069 Uiso 0.498(5) 1 calc PR C 1
C17 C 0.3826(10) 0.4799(5) 0.8916(7) 0.064(2) Uani 0.498(5) 1 d PU C 1
H17 H 0.3271 0.4761 0.9087 0.077 Uiso 0.498(5) 1 calc PR C 1
C18 C 0.4404(10) 0.4430(5) 0.8872(7) 0.058(2) Uani 0.498(5) 1 d PU C 1
H18A H 0.4292 0.4153 0.9079 0.069 Uiso 0.498(5) 1 calc PR C 1
C19 C 0.5173(8) 0.4462(4) 0.8517(6) 0.0325(17) Uani 0.498(5) 1 d PU C 1
C20 C 0.5883(4) 0.41028(19) 0.8496(3) 0.0512(17) Uani 1 1 d . . .
H20 H 0.5900 0.3844 0.8789 0.061 Uiso 0.498(5) 1 calc PR C 1
H20C H 0.5686 0.3818 0.8618 0.061 Uiso 0.502(5) 1 calc PR C 2
C21 C 0.6526(4) 0.41288(16) 0.8068(3) 0.0322(13) Uani 1 1 d . C .
C22 C 0.6650(4) 0.45632(16) 0.7760(3) 0.0325(13) Uani 1 1 d . . .
C23 C 0.7003(4) 0.37053(16) 0.7879(3) 0.0309(13) Uani 1 1 d . . .
C24 C 0.1864(4) 0.71649(16) 0.8019(3) 0.0320(13) Uani 1 1 d . . .
C25 C 0.1311(4) 0.67461(15) 0.8112(3) 0.0281(12) Uani 1 1 d . . .
C26 C 0.0456(4) 0.67861(17) 0.8321(3) 0.0353(13) Uani 1 1 d . . .
H26 H 0.0252 0.7073 0.8430 0.042 Uiso 1 1 calc R . .
C27 C -0.0125(4) 0.64011(17) 0.8375(3) 0.0367(14) Uani 1 1 d . . .
C28 C -0.1012(4) 0.6445(2) 0.8591(3) 0.0542(17) Uani 1 1 d . . .
H28 H -0.1219 0.6732 0.8695 0.065 Uiso 1 1 calc R . .
C29 C -0.1556(5) 0.6077(2) 0.8647(4) 0.0654(19) Uani 1 1 d . . .
H29 H -0.2140 0.6111 0.8783 0.079 Uiso 1 1 calc R . .
C30 C -0.1248(4) 0.5644(2) 0.8502(3) 0.0537(17) Uani 1 1 d . . .
H30 H -0.1624 0.5391 0.8550 0.064 Uiso 1 1 calc R . .
C31 C -0.0403(4) 0.55843(18) 0.8292(3) 0.0416(15) Uani 1 1 d . . .
H31 H -0.0210 0.5292 0.8199 0.050 Uiso 1 1 calc R . .
C32 C 0.0190(4) 0.59666(17) 0.8213(3) 0.0353(14) Uani 1 1 d . . .
C33 C 0.1065(4) 0.59178(16) 0.7976(3) 0.0336(13) Uani 1 1 d . . .
C34 C 0.1611(3) 0.63026(16) 0.7944(3) 0.0307(12) Uani 1 1 d . . .
C35 C 0.1384(4) 0.54572(16) 0.7746(3) 0.0359(14) Uani 1 1 d . . .
H35A H 0.2005 0.5496 0.7623 0.043 Uiso 1 1 calc R . .
H35B H 0.1511 0.5253 0.8176 0.043 Uiso 1 1 calc R . .
C36 C -0.0625(3) 1.02358(16) 0.7928(3) 0.0333(13) Uani 1 1 d . . .
C37 C -0.0321(4) 1.04570(17) 0.8645(3) 0.0384(14) Uani 1 1 d . . .
C38 C -0.0775(4) 1.08677(17) 0.8799(3) 0.0446(15) Uani 1 1 d . . .
H38 H -0.1314 1.0989 0.8427 0.054 Uiso 1 1 calc R . .
C39 C -0.0431(5) 1.10826(19) 0.9475(3) 0.0552(18) Uani 1 1 d . . .
H39 H -0.0740 1.1350 0.9556 0.066 Uiso 1 1 calc R . .
C40 C 0.0369(5) 1.0916(2) 1.0054(3) 0.0548(18) Uani 1 1 d . . .
H40 H 0.0616 1.1078 1.0503 0.066 Uiso 1 1 calc R . .
C41 C 0.0791(4) 1.0503(2) 0.9950(3) 0.0515(18) Uani 1 1 d . . .
H41 H 0.1303 1.0380 1.0342 0.062 Uiso 1 1 calc R . .
C42 C 0.0446(4) 1.02671(18) 0.9249(3) 0.0420(15) Uani 1 1 d . . .
C43 C 0.0834(4) 0.98453(18) 0.9138(3) 0.0400(15) Uani 1 1 d . . .
H43 H 0.1325 0.9716 0.9539 0.048 Uiso 1 1 calc R . .
C44 C 0.0525(4) 0.96121(16) 0.8467(3) 0.0333(13) Uani 1 1 d . . .
C45 C -0.0202(3) 0.98184(15) 0.7848(3) 0.0301(12) Uani 1 1 d . . .
C46 C 0.0948(4) 0.91556(16) 0.8389(3) 0.0339(13) Uani 1 1 d . . .
C47 C 0.0855(4) 0.78560(16) 0.6432(3) 0.0310(13) Uani 1 1 d . . .
C48 C -0.0178(4) 0.79354(17) 0.5924(3) 0.0306(13) Uani 1 1 d . . .
C49 C -0.0672(4) 0.83091(17) 0.6055(3) 0.0345(13) Uani 1 1 d . . .
H49 H -0.0377 0.8494 0.6471 0.041 Uiso 1 1 calc R . .
C50 C -0.1625(4) 0.84227(19) 0.5572(3) 0.0377(14) Uani 1 1 d . . .
C51 C -0.2075(4) 0.8846(2) 0.5631(4) 0.0542(17) Uani 1 1 d . . .
H51 H -0.1766 0.9052 0.6010 0.065 Uiso 1 1 calc R . .
C52 C -0.2968(4) 0.8945(2) 0.5120(4) 0.064(2) Uani 1 1 d . . .
H52 H -0.3254 0.9228 0.5146 0.077 Uiso 1 1 calc R . .
C53 C -0.3464(4) 0.8643(2) 0.4567(4) 0.063(2) Uani 1 1 d . . .
H53 H -0.4081 0.8721 0.4236 0.075 Uiso 1 1 calc R . .
C54 C -0.3053(4) 0.8231(2) 0.4501(3) 0.0479(17) Uani 1 1 d . . .
H54 H -0.3399 0.8027 0.4131 0.058 Uiso 1 1 calc R . .
C55 C -0.2098(3) 0.81089(18) 0.4994(3) 0.0312(13) Uani 1 1 d . . .
C56 C -0.1607(3) 0.76998(16) 0.4884(3) 0.0260(12) Uani 1 1 d . . .
C58 C -0.2137(3) 0.73457(18) 0.4303(3) 0.0313(13) Uani 1 1 d . . .
H58A H -0.1662 0.7113 0.4272 0.038 Uiso 1 1 calc R . .
H58B H -0.2371 0.7491 0.3810 0.038 Uiso 1 1 calc R . .
C59 C 0.6981(3) 0.78813(16) 0.9478(3) 0.0281(12) Uani 1 1 d . . .
C60 C 0.7129(3) 0.81741(17) 1.0120(3) 0.0289(12) Uani 1 1 d . . .
C61 C 0.8083(4) 0.82889(17) 1.0607(3) 0.0358(14) Uani 1 1 d . . .
H61 H 0.8644 0.8169 1.0507 0.043 Uiso 1 1 calc R . .
C62 C 0.8206(4) 0.8570(2) 1.1220(3) 0.0464(17) Uani 1 1 d . . .
H62 H 0.8844 0.8640 1.1525 0.056 Uiso 1 1 calc R . .
C63 C 0.7372(4) 0.8754(2) 1.1388(3) 0.0454(16) Uani 1 1 d . . .
H63 H 0.7454 0.8938 1.1812 0.054 Uiso 1 1 calc R . .
C64 C 0.6433(4) 0.86584(19) 1.0921(3) 0.0434(16) Uani 1 1 d . . .
H64 H 0.5882 0.8784 1.1028 0.052 Uiso 1 1 calc R . .
C65 C 0.6291(4) 0.83749(17) 1.0284(3) 0.0301(13) Uani 1 1 d . . .
C66 C 0.5338(4) 0.82976(16) 0.9793(3) 0.0324(13) Uani 1 1 d . . .
H66 H 0.4792 0.8425 0.9907 0.039 Uiso 1 1 calc R . .
C67 C 0.5181(3) 0.80376(18) 0.9144(3) 0.0317(13) Uani 1 1 d . . .
C68 C 0.6032(3) 0.78302(17) 0.8992(3) 0.0301(13) Uani 1 1 d . . .
C69 C 0.4141(3) 0.79893(17) 0.8601(3) 0.0321(13) Uani 1 1 d U . .
C70 C 0.5519(4) 0.7509(2) 0.6713(3) 0.0519(17) Uani 1 1 d U . .
H70 H 0.5597 0.7204 0.6855 0.062 Uiso 1 1 calc R . .
C71 C 0.7285(5) 0.7513(3) 0.6853(5) 0.078(3) Uani 1 1 d . . .
H71A H 0.7739 0.7687 0.7247 0.116 Uiso 1 1 calc R . .
H71B H 0.7518 0.7508 0.6413 0.116 Uiso 1 1 calc R . .
H71C H 0.7248 0.7207 0.7026 0.116 Uiso 1 1 calc R . .
C72 C 0.6241(6) 0.8188(3) 0.6442(6) 0.112(3) Uani 1 1 d . . .
H72A H 0.6087 0.8210 0.5901 0.168 Uiso 1 1 calc R . .
H72B H 0.6867 0.8335 0.6676 0.168 Uiso 1 1 calc R . .
H72C H 0.5726 0.8333 0.6603 0.168 Uiso 1 1 calc R . .
C73 C 0.8083(5) 0.6077(3) 0.2939(4) 0.069(2) Uani 1 1 d . . .
H73 H 0.8480 0.5891 0.2741 0.083 Uiso 1 1 calc R . .
C74 C 0.7084(6) 0.5402(3) 0.2960(6) 0.107(3) Uani 1 1 d U . .
H74A H 0.7448 0.5277 0.2640 0.161 Uiso 1 1 calc R . .
H74B H 0.6383 0.5361 0.2723 0.161 Uiso 1 1 calc R . .
H74C H 0.7277 0.5249 0.3441 0.161 Uiso 1 1 calc R . .
C75 C 0.6646(7) 0.6138(3) 0.3375(6) 0.132(3) Uani 1 1 d U . .
H75A H 0.6793 0.6077 0.3907 0.198 Uiso 1 1 calc R . .
H75B H 0.5970 0.6052 0.3121 0.198 Uiso 1 1 calc R . .
H75C H 0.6730 0.6458 0.3300 0.198 Uiso 1 1 calc R . .
C76 C 0.1547(8) 0.6222(2) 0.0153(6) 0.159(5) Uiso 1 1 d D . .
H76 H 0.1097 0.6421 0.0269 0.190 Uiso 0.793(10) 1 calc PR A 1
H76A H 0.2011 0.6288 -0.0102 0.190 Uiso 0.207(10) 1 calc PR A 2
C77 C 0.1963(6) 0.5414(2) 0.0004(5) 0.121(4) Uiso 1 1 d D . .
H77A H 0.2369 0.5542 -0.0281 0.182 Uiso 1 1 calc R A .
H77B H 0.1510 0.5197 -0.0305 0.182 Uiso 1 1 calc R . .
H77C H 0.2380 0.5264 0.0447 0.182 Uiso 1 1 calc R . .
C78 C 0.0671(6) 0.5656(3) 0.0599(5) 0.150(5) Uiso 1 1 d D . .
H78A H 0.0996 0.5560 0.1110 0.225 Uiso 1 1 calc R A .
H78B H 0.0257 0.5414 0.0328 0.225 Uiso 1 1 calc R . .
H78C H 0.0268 0.5919 0.0607 0.225 Uiso 1 1 calc R . .
C16A C 0.4546(10) 0.5264(5) 0.9063(8) 0.058(3) Uani 0.502(5) 1 d P C 2
H16A H 0.4224 0.5520 0.9175 0.069 Uiso 0.502(5) 1 calc PR C 2
C17A C 0.4484(10) 0.4854(5) 0.9418(8) 0.064(2) Uani 0.502(5) 1 d PU C 2
H17A H 0.4094 0.4835 0.9746 0.077 Uiso 0.502(5) 1 calc PR C 2
C18A C 0.4990(10) 0.4473(5) 0.9294(7) 0.058(2) Uani 0.502(5) 1 d PU C 2
H18B H 0.4983 0.4206 0.9564 0.069 Uiso 0.502(5) 1 calc PR C 2
C19A C 0.5513(8) 0.4493(4) 0.8757(6) 0.0325(17) Uani 0.502(5) 1 d PU C 2
C15A C 0.5072(9) 0.5298(4) 0.8552(7) 0.0373(17) Uani 0.502(5) 1 d PU C 2
H15A H 0.5164 0.5581 0.8355 0.045 Uiso 0.502(5) 1 calc PR C 2
O25A O 0.3827(12) 0.8403(7) 0.4661(10) 0.175(5) Uani 0.481(9) 1 d PU B 2
O15 O -0.0108(2) 0.72891(12) 0.5118(2) 0.0414(10) Uani 1 1 d U . .
H15B H 0.0388 0.7237 0.5475 0.062 Uiso 1 1 calc R . .
O3 O 0.5430(3) 0.62318(11) 0.7641(2) 0.0425(11) Uani 1 1 d DU . .
C57 C -0.0628(3) 0.76431(16) 0.5302(3) 0.0272(12) Uani 1 1 d . . .
C11 C 0.4914(4) 0.59938(16) 0.7017(3) 0.0310(13) Uani 1 1 d . . .
H3A H 0.5117(12) 0.6468(4) 0.763(3) 0.07(2) Uiso 1 1 d D . .
H9 H 0.2767(12) 0.6485(5) 0.767(2) 0.08(2) Uiso 1 1 d D . .
H18 H 0.5316(7) 0.7612(17) 0.813(2) 0.07(2) Uiso 1 1 d D . .
O24A O 0.1195(13) 0.6551(3) 0.0346(13) 0.160(4) Uiso 0.207(10) 1 d PD A 2

loop_
_atom_site_aniso_label
_atom_site_aniso_U_11
_atom_site_aniso_U_22
_atom_site_aniso_U_33
_atom_site_aniso_U_23
_atom_site_aniso_U_13
_atom_site_aniso_U_12
Ho1 0.01939(10) 0.01723(10) 0.02982(11) -0.00271(8) 0.00223(9) 0.00182(8)
Ho2 0.02004(10) 0.01690(10) 0.03375(12) -0.00230(8) 0.00178(9) 0.00212(8)
O1 0.046(2) 0.0254(18) 0.0357(19) -0.0028(15) 0.0040(17) 0.0114(16)
O2 0.0360(18) 0.0222(16) 0.0357(18) -0.0078(14) 0.0001(16) 0.0080(14)
O4 0.047(2) 0.0161(16) 0.044(2) 0.0057(14) 0.0079(17) 0.0023(15)
O5 0.049(2) 0.0210(17) 0.052(2) 0.0033(15) 0.0232(17) 0.0102(15)
O6 0.061(2) 0.0242(18) 0.111(3) 0.0253(19) 0.057(2) 0.0192(16)
O7 0.048(2) 0.0160(16) 0.045(2) -0.0046(14) 0.0101(17) -0.0024(15)
O8 0.0343(18) 0.0260(18) 0.050(2) -0.0022(16) 0.0153(16) -0.0052(15)
O9 0.0355(17) 0.0248(18) 0.084(3) -0.0117(17) 0.0329(17) -0.0079(15)
O10 0.039(2) 0.0318(19) 0.044(2) -0.0060(16) 0.0008(17) 0.0096(16)
O11 0.042(2) 0.0260(18) 0.045(2) -0.0071(16) 0.0044(17) 0.0096(16)
O12 0.048(2) 0.0268(18) 0.044(2) -0.0032(16) 0.0085(18) 0.0089(16)
O13 0.052(2) 0.039(2) 0.034(2) -0.0058(17) -0.0094(18) -0.0057(18)
O14 0.0228(18) 0.045(2) 0.055(2) -0.0081(18) -0.0034(17) 0.0004(16)
O16 0.0176(16) 0.048(2) 0.055(2) -0.0061(19) -0.0006(17) 0.0056(16)
O17 0.0224(17) 0.049(2) 0.0304(18) -0.0116(16) -0.0064(15) 0.0019(15)
O18 0.0270(19) 0.078(3) 0.037(2) -0.0260(19) -0.0081(17) 0.0183(19)
O19 0.0261(17) 0.062(3) 0.065(2) 0.008(2) 0.0199(17) 0.0025(17)
O20W 0.053(2) 0.038(2) 0.037(2) -0.0033(17) 0.0097(18) 0.0022(18)
O21W 0.047(2) 0.037(2) 0.036(2) -0.0007(16) 0.0064(17) 0.0030(17)
O22W 0.0273(19) 0.042(2) 0.082(3) 0.004(2) 0.008(2) 0.0054(17)
O23 0.053(3) 0.079(4) 0.111(4) -0.002(3) 0.021(3) -0.017(3)
O25 0.135(7) 0.209(9) 0.185(7) -0.079(7) 0.053(6) 0.012(6)
N1 0.030(2) 0.065(3) 0.054(3) -0.004(2) 0.020(2) -0.008(2)
N2 0.041(3) 0.064(4) 0.096(4) -0.021(3) 0.028(3) -0.013(3)
C1 0.026(2) 0.025(2) 0.040(3) 0.000(2) 0.014(2) 0.0017(19)
C2 0.030(2) 0.023(2) 0.037(3) 0.001(2) 0.013(2) 0.0087(19)
C3 0.037(3) 0.031(3) 0.044(3) 0.003(2) 0.012(2) 0.007(2)
C4 0.035(3) 0.030(3) 0.047(3) -0.002(2) 0.016(2) 0.004(2)
C5 0.045(3) 0.045(3) 0.050(3) -0.008(3) 0.011(3) 0.003(3)
C6 0.059(4) 0.044(3) 0.071(4) -0.024(3) 0.019(3) -0.006(3)
C7 0.075(4) 0.029(3) 0.061(4) -0.009(3) 0.023(3) 0.009(3)
C8 0.062(3) 0.025(3) 0.046(3) 0.001(2) 0.023(3) 0.012(2)
C9 0.039(3) 0.030(3) 0.046(3) 0.002(2) 0.023(2) 0.003(2)
C10 0.037(3) 0.024(2) 0.044(3) 0.010(2) 0.020(2) 0.010(2)
C12 0.033(2) 0.017(2) 0.058(3) 0.006(2) 0.019(2) 0.0085(19)
C13 0.024(2) 0.018(2) 0.045(3) 0.005(2) 0.007(2) 0.0029(18)
C14 0.051(3) 0.017(2) 0.054(3) 0.001(2) 0.022(3) 0.000(2)
C15 0.039(3) 0.034(3) 0.037(3) -0.004(2) 0.010(3) 0.000(3)
C16 0.068(6) 0.044(4) 0.075(6) -0.003(4) 0.042(5) 0.006(5)
C17 0.067(4) 0.069(4) 0.068(4) 0.003(4) 0.037(3) 0.006(4)
C18 0.065(4) 0.051(4) 0.062(4) 0.008(3) 0.025(3) -0.002(4)
C19 0.032(3) 0.035(3) 0.030(3) 0.002(3) 0.009(3) -0.003(3)
C20 0.073(4) 0.024(3) 0.067(4) 0.006(3) 0.035(3) 0.001(3)
C21 0.036(3) 0.017(2) 0.044(3) 0.000(2) 0.012(2) 0.003(2)
C22 0.034(2) 0.022(2) 0.045(3) 0.006(2) 0.016(2) 0.004(2)
C23 0.034(3) 0.022(2) 0.031(3) 0.004(2) 0.000(2) 0.004(2)
C24 0.027(2) 0.026(2) 0.039(3) 0.005(2) 0.003(2) -0.002(2)
C25 0.036(2) 0.017(2) 0.036(2) -0.0064(19) 0.019(2) -0.0062(19)
C26 0.040(3) 0.026(3) 0.043(3) -0.006(2) 0.016(2) 0.004(2)
C27 0.039(3) 0.028(3) 0.048(3) -0.006(2) 0.020(2) -0.005(2)
C28 0.060(3) 0.041(3) 0.075(4) -0.012(3) 0.041(3) -0.001(3)
C29 0.061(3) 0.066(4) 0.089(4) -0.018(3) 0.052(3) -0.015(3)
C30 0.053(3) 0.045(3) 0.074(4) -0.009(3) 0.036(3) -0.019(3)
C31 0.047(3) 0.030(3) 0.054(3) -0.005(2) 0.025(3) -0.011(2)
C32 0.037(3) 0.031(3) 0.038(3) 0.000(2) 0.011(2) -0.005(2)
C33 0.034(3) 0.023(2) 0.045(3) -0.004(2) 0.014(2) -0.006(2)
C34 0.027(2) 0.024(2) 0.044(3) -0.005(2) 0.016(2) -0.0003(19)
C35 0.035(3) 0.021(2) 0.055(3) -0.004(2) 0.019(2) -0.003(2)
C36 0.027(2) 0.023(2) 0.052(3) 0.001(2) 0.014(2) 0.0024(19)
C37 0.042(3) 0.022(2) 0.060(3) -0.001(2) 0.028(2) -0.002(2)
C38 0.059(3) 0.021(3) 0.064(3) 0.002(2) 0.033(3) 0.003(2)
C39 0.076(4) 0.028(3) 0.072(4) -0.008(3) 0.038(3) 0.001(3)
C40 0.072(4) 0.038(3) 0.054(3) -0.021(3) 0.020(3) -0.004(3)
C41 0.055(4) 0.041(3) 0.057(4) -0.005(3) 0.013(3) 0.008(3)
C42 0.050(3) 0.032(3) 0.047(3) -0.004(2) 0.020(3) 0.002(2)
C43 0.039(3) 0.033(3) 0.043(3) -0.003(2) 0.003(3) 0.006(2)
C44 0.030(2) 0.022(2) 0.051(3) 0.004(2) 0.018(2) 0.004(2)
C45 0.029(2) 0.017(2) 0.045(3) -0.001(2) 0.012(2) -0.0005(19)
C46 0.029(2) 0.020(2) 0.056(3) -0.001(2) 0.018(2) 0.002(2)
C47 0.024(2) 0.024(2) 0.039(3) 0.003(2) -0.001(2) -0.0055(19)
C48 0.026(2) 0.030(3) 0.034(3) 0.002(2) 0.005(2) -0.002(2)
C49 0.030(2) 0.033(3) 0.040(3) -0.006(2) 0.010(2) 0.000(2)
C50 0.034(3) 0.040(3) 0.042(3) 0.003(2) 0.017(2) 0.006(2)
C51 0.052(3) 0.044(3) 0.076(4) -0.001(3) 0.033(3) 0.011(3)
C52 0.046(3) 0.057(4) 0.097(5) 0.019(3) 0.033(3) 0.026(3)
C53 0.029(3) 0.070(4) 0.087(5) 0.030(4) 0.014(3) 0.012(3)
C54 0.027(3) 0.048(3) 0.064(4) 0.023(3) 0.007(3) 0.011(2)
C55 0.021(2) 0.040(3) 0.032(3) 0.007(2) 0.008(2) 0.001(2)
C56 0.017(2) 0.033(3) 0.025(2) 0.007(2) 0.0030(19) -0.0020(19)
C58 0.021(2) 0.045(3) 0.025(2) -0.001(2) 0.001(2) -0.009(2)
C59 0.022(2) 0.029(3) 0.027(2) 0.003(2) -0.002(2) 0.0045(19)
C60 0.016(2) 0.035(3) 0.031(3) 0.002(2) -0.002(2) 0.0002(19)
C61 0.027(2) 0.034(3) 0.042(3) 0.000(2) 0.003(2) 0.000(2)
C62 0.039(3) 0.051(4) 0.039(3) -0.004(3) -0.004(3) -0.005(3)
C63 0.045(3) 0.047(3) 0.040(3) -0.014(3) 0.007(3) 0.001(3)
C64 0.037(3) 0.048(3) 0.044(3) -0.010(3) 0.010(3) 0.009(3)
C65 0.030(2) 0.034(3) 0.025(2) -0.003(2) 0.004(2) 0.000(2)
C66 0.024(2) 0.035(3) 0.037(3) -0.005(2) 0.007(2) 0.009(2)
C67 0.020(2) 0.041(3) 0.032(3) 0.005(2) 0.003(2) 0.008(2)
C68 0.022(2) 0.034(3) 0.029(3) -0.004(2) 0.000(2) 0.008(2)
C69 0.019(2) 0.038(3) 0.033(3) 0.005(2) -0.002(2) 0.006(2)
C70 0.043(3) 0.060(4) 0.056(4) -0.003(3) 0.019(3) 0.000(3)
C71 0.041(4) 0.088(5) 0.104(6) -0.020(4) 0.023(4) 0.009(4)
C72 0.083(5) 0.083(6) 0.180(9) 0.031(6) 0.053(6) -0.026(5)
C73 0.040(3) 0.084(5) 0.082(5) 0.000(4) 0.017(3) 0.010(4)
C74 0.084(5) 0.065(5) 0.173(8) -0.027(5) 0.039(5) -0.003(4)
C75 0.129(6) 0.117(7) 0.191(7) -0.038(6) 0.111(5) -0.019(6)
C16A 0.068(6) 0.044(4) 0.075(6) -0.003(4) 0.042(5) 0.006(5)
C17A 0.067(4) 0.069(4) 0.068(4) 0.003(4) 0.037(3) 0.006(4)
C18A 0.065(4) 0.051(4) 0.062(4) 0.008(3) 0.025(3) -0.002(4)
C19A 0.032(3) 0.035(3) 0.030(3) 0.002(3) 0.009(3) -0.003(3)
C15A 0.039(3) 0.034(3) 0.037(3) -0.004(2) 0.010(3) 0.000(3)
O25A 0.135(7) 0.209(9) 0.185(7) -0.079(7) 0.053(6) 0.012(6)
O15 0.0227(18) 0.043(2) 0.048(2) -0.0179(18) -0.0048(16) 0.0030(16)
O3 0.048(2) 0.0242(18) 0.048(2) -0.0031(16) 0.0026(18) 0.0124(16)
C57 0.020(2) 0.028(2) 0.033(2) -0.002(2) 0.006(2) -0.0023(19)
C11 0.039(3) 0.020(2) 0.035(3) 0.004(2) 0.013(2) 0.004(2)

loop_
_atom_type_symbol
_atom_type_description
_atom_type_scat_dispersion_real
_atom_type_scat_dispersion_imag
_atom_type_scat_source
C C 0.0033 0.0016 'International Tables Vol C Tables 4.2.6.8 and 6.1.1.4'
H H 0.0000 0.0000 'International Tables Vol C Tables 4.2.6.8 and 6.1.1.4'
Ho Ho -0.2175 4.6783 'International Tables Vol C Tables 4.2.6.8 and 6.1.1.4'
N N 0.0061 0.0033 'International Tables Vol C Tables 4.2.6.8 and 6.1.1.4'
O O 0.0106 0.0060 'International Tables Vol C Tables 4.2.6.8 and 6.1.1.4'

loop_
_geom_angle_atom_site_label_1
_geom_angle_atom_site_label_2
_geom_angle_atom_site_label_3
_geom_angle
_geom_angle_site_symmetry_1
_geom_angle_site_symmetry_3
O4 Ho1 O17 75.73(12) 2_656 .
O4 Ho1 O19 83.06(14) 2_656 .
O17 Ho1 O19 80.27(14) . .
O4 Ho1 O8 120.64(13) 2_656 .
O17 Ho1 O8 76.51(12) . .
O19 Ho1 O8 140.46(13) . .
O4 Ho1 O14 85.75(12) 2_656 .
O17 Ho1 O14 131.47(14) . .
O19 Ho1 O14 141.94(14) . .
O8 Ho1 O14 75.41(13) . .
O4 Ho1 O1 150.27(12) 2_656 .
O17 Ho1 O1 131.30(12) . .
O19 Ho1 O1 89.38(14) . .
O8 Ho1 O1 82.62(12) . .
O14 Ho1 O1 82.67(12) . .
O4 Ho1 O2 147.10(11) 2_656 .
O17 Ho1 O2 78.29(12) . .
O19 Ho1 O2 72.92(13) . .
O8 Ho1 O2 71.33(12) . .
O14 Ho1 O2 126.91(12) . .
O1 Ho1 O2 53.31(11) . .
O4 Ho1 O20W 76.24(12) 2_656 .
O17 Ho1 O20W 141.88(13) . .
O19 Ho1 O20W 71.15(14) . .
O8 Ho1 O20W 140.90(12) . .
O14 Ho1 O20W 70.87(14) . .
O1 Ho1 O20W 74.10(12) . .
O2 Ho1 O20W 115.04(12) . .
O4 Ho1 C1 161.69(14) 2_656 .
O17 Ho1 C1 105.01(13) . .
O19 Ho1 C1 79.11(14) . .
O8 Ho1 C1 76.63(13) . .
O14 Ho1 C1 105.90(13) . .
O1 Ho1 C1 26.59(12) . .
O2 Ho1 C1 26.76(12) . .
O20W Ho1 C1 93.99(13) . .
O13 Ho2 O7 75.55(13) . .
O13 Ho2 O16 112.46(14) . .
O7 Ho2 O16 80.68(13) . .
O13 Ho2 O5 74.93(13) . 2_656
O7 Ho2 O5 128.26(13) . 2_656
O16 Ho2 O5 72.81(13) . 2_656
O13 Ho2 O10 134.72(12) . .
O7 Ho2 O10 144.98(13) . .
O16 Ho2 O10 97.50(13) . .
O5 Ho2 O10 83.07(13) 2_656 .
O13 Ho2 O22W 89.11(15) . .
O7 Ho2 O22W 77.71(13) . .
O16 Ho2 O22W 144.37(14) . .
O5 Ho2 O22W 142.28(13) 2_656 .
O10 Ho2 O22W 84.75(13) . .
O13 Ho2 O21W 143.02(13) . .
O7 Ho2 O21W 70.37(12) . .
O16 Ho2 O21W 75.98(14) . .
O5 Ho2 O21W 138.96(12) 2_656 .
O10 Ho2 O21W 75.25(12) . .
O22W Ho2 O21W 70.23(13) . .
O13 Ho2 O11 81.68(13) . .
O7 Ho2 O11 142.03(12) . .
O16 Ho2 O11 136.70(13) . .
O5 Ho2 O11 72.11(13) 2_656 .
O10 Ho2 O11 53.78(11) . .
O22W Ho2 O11 71.88(13) . .
O21W Ho2 O11 117.82(12) . .
O13 Ho2 C46 108.66(14) . .
O7 Ho2 C46 153.69(14) . .
O16 Ho2 C46 118.96(14) . .
O5 Ho2 C46 76.81(14) 2_656 .
O10 Ho2 C46 26.60(13) . .
O22W Ho2 C46 76.42(14) . .
O21W Ho2 C46 96.21(14) . .
O11 Ho2 C46 27.20(13) . .
C1 O1 Ho1 94.7(3) . .
C1 O2 Ho1 93.0(3) . .
C23 O4 Ho1 148.4(3) . 2_646
C23 O5 Ho2 139.2(3) . 2_646
C24 O7 Ho2 141.4(4) . .
C24 O8 Ho1 145.4(3) . .
C46 O10 Ho2 95.7(3) . .
C46 O11 Ho2 91.1(3) . .
C47 O13 Ho2 171.8(3) . .
C47 O14 Ho1 120.6(3) . .
C69 O16 Ho2 140.3(3) . .
C69 O17 Ho1 149.4(3) . .
C70 O19 Ho1 143.5(4) . .
C70 N1 C72 119.9(6) . .
C70 N1 C71 123.2(6) . .
C72 N1 C71 116.8(6) . .
C73 N2 C75 121.4(7) . .
C73 N2 C74 122.8(7) . .
C75 N2 C74 115.7(7) . .
C76 N3 C77 125.2(7) . .
C76 N3 C78 114.8(7) . .
C77 N3 C78 120.0(6) . .
O1 C1 O2 118.8(4) . .
O1 C1 C2 121.2(4) . .
O2 C1 C2 120.1(4) . .
O1 C1 Ho1 58.7(2) . .
O2 C1 Ho1 60.3(2) . .
C2 C1 Ho1 175.3(4) . .
C3 C2 C11 120.0(4) . .
C3 C2 C1 119.3(4) . .
C11 C2 C1 120.6(4) . .
C2 C3 C4 120.6(5) . .
C3 C4 C9 119.7(5) . .
C3 C4 C5 120.5(5) . .
C9 C4 C5 119.8(5) . .
C6 C5 C4 120.8(5) . .
C5 C6 C7 118.9(6) . .
C8 C7 C6 122.1(5) . .
C7 C8 C9 121.8(5) . .
C8 C9 C10 124.3(5) . .
C8 C9 C4 116.4(5) . .
C10 C9 C4 119.3(5) . .
C11 C10 C9 119.0(4) . .
C11 C10 C12 119.9(4) . .
C9 C10 C12 121.0(4) . .
C10 C12 C13 117.1(4) . .
C22 C13 C14 119.8(4) . .
C22 C13 C12 119.9(5) . .
C14 C13 C12 120.2(4) . .
C15A C14 C13 120.9(7) . .
C15A C14 C19A 117.9(8) . .
C13 C14 C19A 117.8(6) . .
C15A C14 C19 119.1(8) . .
C13 C14 C19 119.9(6) . .
C13 C14 C15 122.4(6) . .
C19A C14 C15 119.8(8) . .
C19 C14 C15 113.7(8) . .
C16 C15 C14 122.3(10) . .
C15 C16 C17 121.2(13) . .
C16 C17 C18 120.3(13) . .
C17 C18 C19 121.2(12) . .
C18 C19 C14 119.6(10) . .
C18 C19 C20 125.6(10) . .
C14 C19 C20 112.9(8) . .
C21 C20 C19A 121.9(7) . .
C21 C20 C19 123.2(6) . .
C20 C21 C22 117.4(5) . .
C20 C21 C23 120.2(5) . .
C22 C21 C23 122.2(5) . .
O6 C22 C13 118.5(4) . .
O6 C22 C21 119.7(4) . .
C13 C22 C21 121.8(5) . .
O5 C23 O4 124.8(5) . .
O5 C23 C21 116.9(4) . .
O4 C23 C21 118.3(5) . .
O7 C24 O8 124.7(5) . .
O7 C24 C25 117.8(5) . .
O8 C24 C25 117.5(4) . .
C26 C25 C34 118.5(4) . .
C26 C25 C24 119.4(4) . .
C34 C25 C24 122.0(5) . .
C25 C26 C27 121.5(5) . .
C32 C27 C26 119.0(5) . .
C32 C27 C28 119.7(5) . .
C26 C27 C28 121.3(5) . .
C29 C28 C27 121.0(6) . .
C28 C29 C30 120.1(6) . .
C31 C30 C29 121.2(6) . .
C30 C31 C32 120.6(5) . .
C27 C32 C33 120.4(5) . .
C27 C32 C31 117.4(5) . .
C33 C32 C31 122.1(5) . .
C34 C33 C32 118.1(5) . .
C34 C33 C35 120.2(5) . .
C32 C33 C35 121.6(4) . .
O9 C34 C33 118.3(4) . .
O9 C34 C25 119.4(4) . .
C33 C34 C25 122.3(5) . .
C36 C35 C33 114.5(4) 2_546 .
C45 C36 C37 118.8(4) . .
C45 C36 C35 120.5(5) . 2_556
C37 C36 C35 120.7(4) . 2_556
C42 C37 C36 120.2(5) . .
C42 C37 C38 117.1(5) . .
C36 C37 C38 122.7(5) . .
C39 C38 C37 121.1(5) . .
C38 C39 C40 122.1(6) . .
C41 C40 C39 118.9(5) . .
C40 C41 C42 120.5(5) . .
C43 C42 C37 118.3(5) . .
C43 C42 C41 121.6(5) . .
C37 C42 C41 120.0(5) . .
C44 C43 C42 123.0(5) . .
C43 C44 C45 118.3(4) . .
C43 C44 C46 120.6(4) . .
C45 C44 C46 121.1(4) . .
O12 C45 C36 118.6(4) . .
O12 C45 C44 120.2(4) . .
C36 C45 C44 121.2(5) . .
O10 C46 O11 119.3(4) . .
O10 C46 C44 121.5(5) . .
O11 C46 C44 119.2(4) . .
O10 C46 Ho2 57.7(2) . .
O11 C46 Ho2 61.7(2) . .
C44 C46 Ho2 178.5(4) . .
O13 C47 O14 123.0(4) . .
O13 C47 C48 119.9(5) . .
O14 C47 C48 117.1(4) . .
C49 C48 C57 120.2(4) . .
C49 C48 C47 117.8(4) . .
C57 C48 C47 121.9(4) . .
C48 C49 C50 121.1(5) . .
C49 C50 C51 121.4(5) . .
C49 C50 C55 117.9(5) . .
C51 C50 C55 120.6(5) . .
C52 C51 C50 118.5(6) . .
C51 C52 C53 122.5(6) . .
C54 C53 C52 120.3(6) . .
C53 C54 C55 120.6(5) . .
C50 C55 C54 117.4(5) . .
C50 C55 C56 120.9(4) . .
C54 C55 C56 121.5(5) . .
C57 C56 C55 117.8(4) . .
C57 C56 C58 120.9(4) . .
C55 C56 C58 121.2(4) . .
C56 C58 C59 114.2(4) . 4_475
C68 C59 C60 118.9(4) . .
C68 C59 C58 120.3(4) . 4_676
C60 C59 C58 120.7(4) . 4_676
C61 C60 C65 116.9(5) . .
C61 C60 C59 123.3(5) . .
C65 C60 C59 119.8(4) . .
C62 C61 C60 122.3(5) . .
C61 C62 C63 120.2(5) . .
C64 C63 C62 119.4(5) . .
C63 C64 C65 121.3(5) . .
C66 C65 C64 120.7(5) . .
C66 C65 C60 119.3(4) . .
C64 C65 C60 120.0(4) . .
C67 C66 C65 121.9(5) . .
C66 C67 C68 118.3(4) . .
C66 C67 C69 120.1(4) . .
C68 C67 C69 121.6(4) . .
O18 C68 C59 118.3(4) . .
O18 C68 C67 120.0(4) . .
C59 C68 C67 121.7(4) . .
O16 C69 O17 124.9(4) . .
O16 C69 C67 118.5(5) . .
O17 C69 C67 116.6(4) . .
O19 C70 N1 126.4(6) . .
O23 C73 N2 126.3(7) . .
O24 C76 O24A 101.5(10) . .
O24 C76 N3 124.8(10) . .
O24A C76 N3 133.0(11) . .
C15A C16A C17A 120.8(13) . .
C18A C17A C16A 121.2(13) . .
C17A C18A C19A 119.1(12) . .
C18A C19A C20 122.3(10) . .
C18A C19A C14 119.4(10) . .
C20 C19A C14 116.7(9) . .
C16A C15A C14 120.1(11) . .
O15 C57 C56 118.1(4) . .
O15 C57 C48 121.0(4) . .
C56 C57 C48 120.8(4) . .
O3 C11 C10 118.1(4) . .
O3 C11 C2 120.6(4) . .
C10 C11 C2 121.3(4) . .

loop_
_geom_bond_atom_site_label_1
_geom_bond_atom_site_label_2
_geom_bond_distance
_geom_bond_site_symmetry_2
Ho1 O4 2.303(3) 2_656
Ho1 O17 2.309(3) .
Ho1 O19 2.330(4) .
Ho1 O8 2.331(4) .
Ho1 O14 2.341(3) .
Ho1 O1 2.421(3) .
Ho1 O2 2.456(3) .
Ho1 O20W 2.465(4) .
Ho1 C1 2.824(5) .
Ho2 O13 2.272(4) .
Ho2 O7 2.291(3) .
Ho2 O16 2.317(3) .
Ho2 O5 2.331(4) 2_656
Ho2 O10 2.389(3) .
Ho2 O22W 2.406(4) .
Ho2 O21W 2.432(3) .
Ho2 O11 2.476(3) .
Ho2 C46 2.813(5) .
O1 C1 1.269(5) .
O2 C1 1.273(6) .
O4 C23 1.259(6) .
O4 Ho1 2.303(3) 2_646
O5 C23 1.255(6) .
O5 Ho2 2.331(4) 2_646
O6 C22 1.353(6) .
O7 C24 1.229(6) .
O8 C24 1.279(6) .
O9 C34 1.372(6) .
O10 C46 1.266(6) .
O11 C46 1.286(6) .
O12 C45 1.362(6) .
O13 C47 1.234(6) .
O14 C47 1.283(6) .
O16 C69 1.243(6) .
O17 C69 1.261(6) .
O18 C68 1.356(6) .
O19 C70 1.234(7) .
O23 C73 1.216(9) .
O24 C76 1.080(14) .
N1 C70 1.297(8) .
N1 C72 1.426(9) .
N1 C71 1.450(8) .
N2 C73 1.319(9) .
N2 C75 1.420(10) .
N2 C74 1.452(9) .
N3 C76 1.359(7) .
N3 C77 1.434(7) .
N3 C78 1.437(7) .
C1 C2 1.500(6) .
C2 C3 1.362(7) .
C2 C11 1.419(6) .
C3 C4 1.409(7) .
C4 C9 1.426(7) .
C4 C5 1.426(7) .
C5 C6 1.366(8) .
C6 C7 1.383(8) .
C7 C8 1.352(8) .
C8 C9 1.419(7) .
C9 C10 1.421(7) .
C10 C11 1.385(7) .
C10 C12 1.506(6) .
C12 C13 1.524(7) .
C13 C22 1.372(7) .
C13 C14 1.412(8) .
C14 C15A 1.406(13) .
C14 C19A 1.446(12) .
C14 C19 1.450(12) .
C14 C15 1.477(13) .
C15 C16 1.357(18) .
C16 C17 1.362(19) .
C17 C18 1.370(19) .
C18 C19 1.422(18) .
C19 C20 1.459(12) .
C20 C21 1.366(8) .
C20 C19A 1.401(13) .
C21 C22 1.428(7) .
C21 C23 1.501(7) .
C24 C25 1.491(7) .
C25 C26 1.371(7) .
C25 C34 1.431(6) .
C26 C27 1.414(7) .
C27 C32 1.411(7) .
C27 C28 1.421(8) .
C28 C29 1.345(9) .
C29 C30 1.394(9) .
C30 C31 1.364(8) .
C31 C32 1.430(7) .
C32 C33 1.428(7) .
C33 C34 1.376(7) .
C33 C35 1.524(7) .
C35 C36 1.524(7) 2_546
C36 C45 1.389(7) .
C36 C37 1.423(7) .
C36 C35 1.524(7) 2_556
C37 C42 1.415(7) .
C37 C38 1.431(7) .
C38 C39 1.355(8) .
C39 C40 1.391(8) .
C40 C41 1.386(8) .
C41 C42 1.421(8) .
C42 C43 1.392(7) .
C43 C44 1.370(7) .
C44 C45 1.424(7) .
C44 C46 1.490(7) .
C47 C48 1.495(6) .
C48 C49 1.357(7) .
C48 C57 1.424(6) .
C49 C50 1.412(7) .
C50 C51 1.413(8) .
C50 C55 1.418(7) .
C51 C52 1.359(8) .
C52 C53 1.377(9) .
C53 C54 1.362(9) .
C54 C55 1.427(7) .
C55 C56 1.430(7) .
C56 C57 1.374(6) .
C56 C58 1.522(6) .
C58 C59 1.523(7) 4_475
C59 C68 1.378(6) .
C59 C60 1.428(7) .
C59 C58 1.523(7) 4_676
C60 C61 1.415(6) .
C60 C65 1.427(7) .
C61 C62 1.370(8) .
C62 C63 1.405(8) .
C63 C64 1.375(7) .
C64 C65 1.406(7) .
C65 C66 1.396(6) .
C66 C67 1.383(7) .
C67 C68 1.440(7) .
C67 C69 1.515(6) .
C76 O24A 1.185(9) .
C16A C15A 1.362(19) .
C16A C17A 1.386(19) .
C17A C18A 1.382(19) .
C18A C19A 1.398(18) .
O15 C57 1.369(6) .
O3 C11 1.359(6) .
